data_7105726
loop_
_publ_author_name
'Patrick Gross'
'Filipp Furche'
'Martin Nieger'
'Stefan Brase'

_publ_section_title
;
 Asymmetric Total Synthesis of (+)-Fumimycin via 1,2-Addition to Ketimines
;
_journal_name_full Chem.Commun.
_journal_page_first 9215
_journal_paper_doi 10.1039/c0cc03399e
_journal_volume 46
_journal_year 2010
_chemical_formula_moiety 'C22 H18 N O5 P, 0.25 (C3 H8 O)'
_chemical_formula_sum 'C22.75 H20 N O5.25 P'
_chemical_formula_weight 422.37
_chemical_name_common
;
N-(7-methyl-6-oxo-6,7-dihydro-(1,3)-dioxolo(4,5-f)benzofuran-
7-yl)-P,P'diphenylphosphinic amide
;
_chemical_name_systematic
;
N-(7-methyl-6-oxo-6,7-dihydro-[1,3]-dioxolo[4,5-f]benzofuran-7-yl)-
P,P'diphenylphosphinic amide
;
_space_group_IT_number 2
_symmetry_cell_setting triclinic
_symmetry_space_group_name_Hall '-P 1'
_symmetry_space_group_name_H-M 'P -1'
_atom_sites_solution_hydrogens geom
_atom_sites_solution_primary direct
_atom_sites_solution_secondary difmap
_audit_creation_method SHELXL-97
_cell_angle_alpha 96.01(1)
_cell_angle_beta 100.12(1)
_cell_angle_gamma 97.69(1)
_cell_formula_units_Z 8
_cell_length_a 10.237(1)
_cell_length_b 16.524(1)
_cell_length_c 23.793(2)
_cell_measurement_reflns_used 273
_cell_measurement_temperature 123(2)
_cell_measurement_theta_max 25.0
_cell_measurement_theta_min 2.5
_cell_volume 3892.4(6)
_computing_cell_refinement EVALCCD
_computing_data_collection Collect
_computing_data_reduction EVALCCD
_computing_molecular_graphics XP
_computing_publication_material 'SHELXL-97 (Sheldrick, 1997)'
_computing_structure_refinement 'SHELXL-97 (Sheldrick, 1997)'
_computing_structure_solution 'SHELXS-97 (Sheldrick, 1990)'
_diffrn_ambient_temperature 123(2)
_diffrn_measured_fraction_theta_full 0.995
_diffrn_measured_fraction_theta_max 0.995
_diffrn_measurement_device_type 'Bruker-Nonius KappaCCD'
_diffrn_measurement_method 'rotation in phi and omega, 1 deg.'
_diffrn_radiation_monochromator graphite
_diffrn_radiation_source 'fine-focus sealed tube'
_diffrn_radiation_type MoK\a
_diffrn_radiation_wavelength 0.71073
_diffrn_reflns_av_R_equivalents 0.0667
_diffrn_reflns_av_sigmaI/netI 0.0740
_diffrn_reflns_limit_h_max 13
_diffrn_reflns_limit_h_min -13
_diffrn_reflns_limit_k_max 21
_diffrn_reflns_limit_k_min -21
_diffrn_reflns_limit_l_max 30
_diffrn_reflns_limit_l_min -30
_diffrn_reflns_number 66291
_diffrn_reflns_theta_full 27.48
_diffrn_reflns_theta_max 27.48
_diffrn_reflns_theta_min 2.94
_exptl_absorpt_coefficient_mu 0.180
_exptl_absorpt_correction_type none
_exptl_crystal_colour colourless
_exptl_crystal_density_diffrn 1.441
_exptl_crystal_density_meas ?
_exptl_crystal_density_method 'not measured'
_exptl_crystal_description plates
_exptl_crystal_F_000 1764
_exptl_crystal_size_max 0.25
_exptl_crystal_size_mid 0.15
_exptl_crystal_size_min 0.10
_refine_diff_density_max 0.496
_refine_diff_density_min -0.504
_refine_diff_density_rms 0.069
_refine_ls_extinction_method none
_refine_ls_goodness_of_fit_ref 1.015
_refine_ls_hydrogen_treatment mixed
_refine_ls_matrix_type full
_refine_ls_number_parameters 1100
_refine_ls_number_reflns 17770
_refine_ls_number_restraints 43
_refine_ls_restrained_S_all 1.020
_refine_ls_R_factor_all 0.1095
_refine_ls_R_factor_gt 0.0612
_refine_ls_shift/su_max 0.001
_refine_ls_shift/su_mean 0.000
_refine_ls_structure_factor_coef Fsqd
_refine_ls_weighting_details 'calc w=1/[\s^2^(Fo^2^)+(0.0593P)^2^+3.2394P] where P=(Fo^2^+2Fc^2^)/3'
_refine_ls_weighting_scheme calc
_refine_ls_wR_factor_gt 0.1316
_refine_ls_wR_factor_ref 0.1520
_reflns_number_gt 11346
_reflns_number_total 17770
_reflns_threshold_expression >2sigma(I)
_cod_data_source_file C0CC03399E.TXT
_cod_data_source_block sb185_hy_compound_10-iPrOH
_cod_depositor_comments
;
The following automatic conversions were performed:

'_exptl_crystal_density_meas' value 'none' was changed to '?' - the
value is perceived as not measured.

Automatic conversion script
Id: cif_fix_values 3008 2015-01-20 13:52:24Z robertas 
;
_cod_database_code 7105726

loop_
_symmetry_equiv_pos_as_xyz
'x, y, z'
'-x, -y, -z'

loop_
_atom_site_label
_atom_site_type_symbol
_atom_site_fract_x
_atom_site_fract_y
_atom_site_fract_z
_atom_site_U_iso_or_equiv
_atom_site_adp_type
_atom_site_occupancy
_atom_site_symmetry_multiplicity
_atom_site_calc_flag
_atom_site_refinement_flags
_atom_site_disorder_assembly
_atom_site_disorder_group
O1A O 0.15963(19) 0.47870(11) 0.03058(8) 0.0254(4) Uani 1 1 d . . .
C2A C 0.1052(3) 0.53508(18) 0.06601(12) 0.0270(6) Uani 1 1 d . . .
H2A1 H 0.0140 0.5108 0.0699 0.032 Uiso 1 1 calc R . .
H2A2 H 0.0990 0.5866 0.0486 0.032 Uiso 1 1 calc R . .
O3A O 0.1930(2) 0.55216(11) 0.12161(8) 0.0267(4) Uani 1 1 d . . .
C3AA C 0.2750(3) 0.49272(15) 0.12258(11) 0.0185(6) Uani 1 1 d . . .
C4A C 0.3669(3) 0.47869(15) 0.16862(11) 0.0188(6) Uani 1 1 d . . .
H4A H 0.3816 0.5097 0.2057 0.023 Uiso 1 1 calc R . .
C4AA C 0.4358(3) 0.41480(15) 0.15542(10) 0.0170(5) Uani 1 1 d . . .
O5A O 0.53564(18) 0.39053(11) 0.19540(7) 0.0188(4) Uani 1 1 d . . .
C6A C 0.5792(3) 0.32368(15) 0.16896(11) 0.0175(5) Uani 1 1 d . . .
O6A O 0.67002(19) 0.29418(11) 0.19218(8) 0.0235(4) Uani 1 1 d . . .
C7A C 0.5016(3) 0.30194(15) 0.10572(10) 0.0165(5) Uani 1 1 d . . .
C7AA C 0.4153(3) 0.36868(15) 0.10186(10) 0.0156(5) Uani 1 1 d . . .
C8A C 0.3237(3) 0.38544(15) 0.05541(11) 0.0186(6) Uani 1 1 d . . .
H8A H 0.3104 0.3556 0.0180 0.022 Uiso 1 1 calc R . .
C8AA C 0.2545(3) 0.44826(15) 0.06794(11) 0.0188(6) Uani 1 1 d . . .
C9A C 0.6046(3) 0.30540(16) 0.06673(11) 0.0195(6) Uani 1 1 d . . .
H9A1 H 0.6653 0.2655 0.0759 0.029 Uiso 1 1 calc R . .
H9A2 H 0.6566 0.3609 0.0727 0.029 Uiso 1 1 calc R . .
H9A3 H 0.5584 0.2920 0.0264 0.029 Uiso 1 1 calc R . .
N10A N 0.4263(2) 0.21752(13) 0.09480(9) 0.0187(5) Uani 1 1 d D . .
H10A H 0.405(3) 0.2003(16) 0.0581(8) 0.022 Uiso 1 1 d D . .
P11A P 0.30678(7) 0.19182(4) 0.13178(3) 0.01708(15) Uani 1 1 d . . .
O11A O 0.35143(19) 0.22219(11) 0.19378(7) 0.0219(4) Uani 1 1 d . . .
C12A C 0.2694(3) 0.08149(16) 0.11631(11) 0.0201(6) Uani 1 1 d . . .
C13A C 0.2473(4) 0.03840(18) 0.16168(13) 0.0368(8) Uani 1 1 d . . .
H13A H 0.2512 0.0677 0.1986 0.044 Uiso 1 1 calc R . .
C14A C 0.2197(4) -0.04643(19) 0.15378(14) 0.0433(9) Uani 1 1 d . . .
H14A H 0.2044 -0.0750 0.1852 0.052 Uiso 1 1 calc R . .
C15A C 0.2141(3) -0.08972(18) 0.10109(14) 0.0353(8) Uani 1 1 d . . .
H15A H 0.1962 -0.1482 0.0959 0.042 Uiso 1 1 calc R . .
C16A C 0.2348(4) -0.04808(19) 0.05545(14) 0.0411(8) Uani 1 1 d . . .
H16A H 0.2294 -0.0780 0.0186 0.049 Uiso 1 1 calc R . .
C17A C 0.2633(3) 0.03720(18) 0.06286(13) 0.0347(8) Uani 1 1 d . . .
H17A H 0.2788 0.0654 0.0312 0.042 Uiso 1 1 calc R . .
C18A C 0.1576(3) 0.23244(15) 0.10280(11) 0.0180(6) Uani 1 1 d . . .
C19A C 0.1067(3) 0.28621(16) 0.13877(11) 0.0226(6) Uani 1 1 d . . .
H19A H 0.1458 0.2976 0.1786 0.027 Uiso 1 1 calc R . .
C20A C -0.0014(3) 0.32350(18) 0.11670(12) 0.0272(6) Uani 1 1 d . . .
H20A H -0.0357 0.3605 0.1416 0.033 Uiso 1 1 calc R . .
C21A C -0.0599(3) 0.30748(17) 0.05886(12) 0.0251(6) Uani 1 1 d . . .
H21A H -0.1329 0.3340 0.0439 0.030 Uiso 1 1 calc R . .
C22A C -0.0113(3) 0.25269(17) 0.02320(12) 0.0252(6) Uani 1 1 d . . .
H22A H -0.0521 0.2406 -0.0164 0.030 Uiso 1 1 calc R . .
C23A C 0.0966(3) 0.21496(17) 0.04448(11) 0.0235(6) Uani 1 1 d . . .
H23A H 0.1293 0.1772 0.0195 0.028 Uiso 1 1 calc R . .
O1B O 0.1542(2) 0.44141(12) 0.27675(8) 0.0292(5) Uani 1 1 d . . .
C2B C 0.1149(3) 0.50976(19) 0.30677(12) 0.0341(7) Uani 1 1 d . . .
H2B1 H 0.0166 0.5002 0.3049 0.041 Uiso 1 1 calc R . .
H2B2 H 0.1379 0.5600 0.2890 0.041 Uiso 1 1 calc R . .
O3B O 0.1836(2) 0.52042(12) 0.36555(8) 0.0302(5) Uani 1 1 d . . .
C3BA C 0.2741(3) 0.46566(16) 0.36790(11) 0.0214(6) Uani 1 1 d . . .
C4B C 0.3692(3) 0.45782(15) 0.41462(11) 0.0198(6) Uani 1 1 d . . .
H4B H 0.3828 0.4915 0.4507 0.024 Uiso 1 1 calc R . .
C4BA C 0.4428(3) 0.39611(15) 0.40372(10) 0.0168(5) Uani 1 1 d . . .
O5B O 0.55072(18) 0.38083(11) 0.44415(7) 0.0194(4) Uani 1 1 d . . .
C6B C 0.6047(3) 0.31799(16) 0.41908(11) 0.0182(6) Uani 1 1 d . . .
O6B O 0.70410(19) 0.29637(11) 0.44294(8) 0.0227(4) Uani 1 1 d . . .
C7B C 0.5183(3) 0.28297(15) 0.35922(10) 0.0176(5) Uani 1 1 d . . .
C7BA C 0.4222(3) 0.34434(15) 0.35241(10) 0.0179(5) Uani 1 1 d . . .
C8B C 0.3287(3) 0.35566(15) 0.30479(11) 0.0184(6) Uani 1 1 d . . .
H8B H 0.3165 0.3229 0.2684 0.022 Uiso 1 1 calc R . .
C8BA C 0.2561(3) 0.41756(16) 0.31464(11) 0.0204(6) Uani 1 1 d . . .
C9B C 0.6051(3) 0.27800(17) 0.31362(11) 0.0223(6) Uani 1 1 d . . .
H9B1 H 0.6726 0.2426 0.3241 0.033 Uiso 1 1 calc R . .
H9B2 H 0.6501 0.3333 0.3111 0.033 Uiso 1 1 calc R . .
H9B3 H 0.5484 0.2549 0.2763 0.033 Uiso 1 1 calc R . .
N10B N 0.4507(2) 0.19851(13) 0.36147(9) 0.0196(5) Uani 1 1 d D . .
H10B H 0.510(2) 0.1641(15) 0.3619(12) 0.023 Uiso 1 1 d D . .
P11B P 0.32546(7) 0.17294(4) 0.39501(3) 0.01692(15) Uani 1 1 d . . .
O11B O 0.34628(19) 0.20300(11) 0.45760(7) 0.0215(4) Uani 1 1 d . . .
C12B C 0.2986(3) 0.06191(16) 0.37957(11) 0.0199(6) Uani 1 1 d . . .
C13B C 0.3305(3) 0.01991(17) 0.33131(11) 0.0244(6) Uani 1 1 d . . .
H13B H 0.3696 0.0500 0.3049 0.029 Uiso 1 1 calc R . .
C14B C 0.3058(3) -0.06584(18) 0.32132(12) 0.0306(7) Uani 1 1 d . . .
H14B H 0.3296 -0.0942 0.2887 0.037 Uiso 1 1 calc R . .
C15B C 0.2463(3) -0.10951(18) 0.35924(13) 0.0309(7) Uani 1 1 d . . .
H15B H 0.2289 -0.1680 0.3525 0.037 Uiso 1 1 calc R . .
C16B C 0.2122(3) -0.06843(18) 0.40692(13) 0.0301(7) Uani 1 1 d . . .
H16B H 0.1697 -0.0987 0.4323 0.036 Uiso 1 1 calc R . .
C17B C 0.2400(3) 0.01703(17) 0.41777(12) 0.0257(6) Uani 1 1 d . . .
H17B H 0.2191 0.0450 0.4512 0.031 Uiso 1 1 calc R . .
C18B C 0.1807(3) 0.20661(16) 0.35563(11) 0.0187(6) Uani 1 1 d . . .
C19B C 0.1370(3) 0.18069(17) 0.29646(11) 0.0239(6) Uani 1 1 d . . .
H19B H 0.1851 0.1453 0.2768 0.029 Uiso 1 1 calc R . .
C20B C 0.0252(3) 0.20601(18) 0.26652(12) 0.0276(7) Uani 1 1 d . . .
H20B H -0.0031 0.1884 0.2264 0.033 Uiso 1 1 calc R . .
C21B C -0.0457(3) 0.25705(18) 0.29494(12) 0.0281(7) Uani 1 1 d . . .
H21B H -0.1229 0.2744 0.2742 0.034 Uiso 1 1 calc R . .
C22B C -0.0047(3) 0.28297(18) 0.35332(13) 0.0295(7) Uani 1 1 d . . .
H22B H -0.0536 0.3182 0.3727 0.035 Uiso 1 1 calc R . .
C23B C 0.1084(3) 0.25734(16) 0.38376(12) 0.0232(6) Uani 1 1 d . . .
H23B H 0.1360 0.2747 0.4239 0.028 Uiso 1 1 calc R . .
O1C O 0.8397(2) 0.52609(12) 0.46957(8) 0.0272(5) Uani 1 1 d . . .
C2C C 0.8981(3) 0.47268(18) 0.43336(12) 0.0272(6) Uani 1 1 d . . .
H2C1 H 0.9048 0.4201 0.4493 0.033 Uiso 1 1 calc R . .
H2C2 H 0.9895 0.4987 0.4309 0.033 Uiso 1 1 calc R . .
O3C O 0.8133(2) 0.45790(12) 0.37731(8) 0.0294(5) Uani 1 1 d . . .
C3CA C 0.7293(3) 0.51610(16) 0.37731(11) 0.0210(6) Uani 1 1 d . . .
C4C C 0.6393(3) 0.53177(15) 0.33116(11) 0.0203(6) Uani 1 1 d . . .
H4C H 0.6275 0.5029 0.2935 0.024 Uiso 1 1 calc R . .
C4CA C 0.5674(3) 0.59398(15) 0.34509(10) 0.0167(5) Uani 1 1 d . . .
O5C O 0.47070(18) 0.62082(11) 0.30501(7) 0.0198(4) Uani 1 1 d . . .
C6C C 0.4240(3) 0.68488(15) 0.33273(10) 0.0170(5) Uani 1 1 d . . .
O6C O 0.33322(19) 0.71481(11) 0.30907(8) 0.0232(4) Uani 1 1 d . . .
C7C C 0.4955(3) 0.70246(15) 0.39657(10) 0.0168(5) Uani 1 1 d . . .
C7CA C 0.5835(3) 0.63674(15) 0.39959(10) 0.0161(5) Uani 1 1 d . . .
C8C C 0.6732(3) 0.61801(15) 0.44584(11) 0.0180(6) Uani 1 1 d . . .
H8C H 0.6835 0.6455 0.4838 0.022 Uiso 1 1 calc R . .
C8CA C 0.7450(3) 0.55733(16) 0.43263(11) 0.0194(6) Uani 1 1 d . . .
C9C C 0.3888(3) 0.69479(16) 0.43368(11) 0.0217(6) Uani 1 1 d . . .
H9C1 H 0.4322 0.7047 0.4744 0.033 Uiso 1 1 calc R . .
H9C2 H 0.3366 0.6393 0.4249 0.033 Uiso 1 1 calc R . .
H9C3 H 0.3289 0.7355 0.4256 0.033 Uiso 1 1 calc R . .
N10C N 0.5686(2) 0.78726(13) 0.41213(9) 0.0180(5) Uani 1 1 d D . .
H10C H 0.587(3) 0.7997(16) 0.4495(7) 0.022 Uiso 1 1 d D . .
P11C P 0.68847(7) 0.82400(4) 0.37906(3) 0.01816(16) Uani 1 1 d . . .
O11C O 0.64508(19) 0.80748(11) 0.31561(8) 0.0234(4) Uani 1 1 d . . .
C12C C 0.7214(3) 0.93098(16) 0.40899(12) 0.0244(6) Uani 1 1 d . . .
C13C C 0.6196(3) 0.97050(17) 0.42511(12) 0.0267(6) Uani 1 1 d . . .
H13C H 0.5341 0.9395 0.4244 0.032 Uiso 1 1 calc R . .
C14C C 0.6419(3) 1.05463(18) 0.44214(13) 0.0347(8) Uani 1 1 d . . .
H14C H 0.5718 1.0810 0.4534 0.042 Uiso 1 1 calc R . .
C15C C 0.7639(4) 1.0998(2) 0.44289(16) 0.0475(10) Uani 1 1 d . . .
H15C H 0.7780 1.1577 0.4539 0.057 Uiso 1 1 calc R . .
C16C C 0.8674(4) 1.0615(2) 0.42763(18) 0.0510(10) Uani 1 1 d . . .
H16C H 0.9524 1.0930 0.4282 0.061 Uiso 1 1 calc R . .
C17C C 0.8464(3) 0.97727(18) 0.41167(15) 0.0390(8) Uani 1 1 d . . .
H17C H 0.9182 0.9508 0.4024 0.047 Uiso 1 1 calc R . .
C18C C 0.8383(3) 0.78025(15) 0.40128(11) 0.0190(6) Uani 1 1 d . . .
C19C C 0.8924(3) 0.73605(17) 0.36008(12) 0.0251(6) Uani 1 1 d . . .
H19C H 0.8563 0.7344 0.3203 0.030 Uiso 1 1 calc R . .
C20C C 0.9982(3) 0.69476(18) 0.37707(13) 0.0294(7) Uani 1 1 d . . .
H20C H 1.0358 0.6656 0.3489 0.035 Uiso 1 1 calc R . .
C21C C 1.0497(3) 0.69571(17) 0.43504(13) 0.0276(7) Uani 1 1 d . . .
H21C H 1.1209 0.6659 0.4466 0.033 Uiso 1 1 calc R . .
C22C C 0.9979(3) 0.73979(17) 0.47589(12) 0.0258(6) Uani 1 1 d . . .
H22C H 1.0344 0.7411 0.5156 0.031 Uiso 1 1 calc R . .
C23C C 0.8930(3) 0.78213(17) 0.45948(11) 0.0227(6) Uani 1 1 d . . .
H23C H 0.8580 0.8126 0.4879 0.027 Uiso 1 1 calc R . .
O1D O 0.8414(2) 0.56582(12) 0.22405(8) 0.0299(5) Uani 1 1 d . . .
C2D C 0.8802(3) 0.49736(18) 0.19365(12) 0.0310(7) Uani 1 1 d . . .
H2D1 H 0.8632 0.4479 0.2131 0.037 Uiso 1 1 calc R . .
H2D2 H 0.9775 0.5085 0.1932 0.037 Uiso 1 1 calc R . .
O3D O 0.8053(2) 0.48295(12) 0.13614(8) 0.0305(5) Uani 1 1 d . . .
C3DA C 0.7190(3) 0.53964(16) 0.13338(11) 0.0211(6) Uani 1 1 d . . .
C4D C 0.6228(3) 0.54705(15) 0.08664(11) 0.0193(6) Uani 1 1 d . . .
H4D H 0.6071 0.5120 0.0510 0.023 Uiso 1 1 calc R . .
C4DA C 0.5516(3) 0.61055(15) 0.09680(10) 0.0166(5) Uani 1 1 d . . .
O5D O 0.44377(18) 0.62601(10) 0.05679(7) 0.0184(4) Uani 1 1 d . . .
C6D C 0.3972(3) 0.69377(16) 0.08004(11) 0.0179(6) Uani 1 1 d . . .
O6D O 0.29902(19) 0.71653(11) 0.05622(8) 0.0228(4) Uani 1 1 d . . .
C7D C 0.4873(3) 0.72987(15) 0.13895(10) 0.0167(5) Uani 1 1 d . . .
C7DA C 0.5762(3) 0.66473(15) 0.14743(10) 0.0167(5) Uani 1 1 d . . .
C8D C 0.6711(3) 0.65401(15) 0.19454(11) 0.0187(6) Uani 1 1 d . . .
H8D H 0.6867 0.6885 0.2303 0.022 Uiso 1 1 calc R . .
C8DA C 0.7402(3) 0.59015(16) 0.18550(11) 0.0193(6) Uani 1 1 d . . .
C9D C 0.4009(3) 0.73986(17) 0.18449(11) 0.0215(6) Uani 1 1 d . . .
H9D1 H 0.4589 0.7597 0.2221 0.032 Uiso 1 1 calc R . .
H9D2 H 0.3476 0.6866 0.1862 0.032 Uiso 1 1 calc R . .
H9D3 H 0.3407 0.7797 0.1745 0.032 Uiso 1 1 calc R . .
N10D N 0.5588(2) 0.81161(13) 0.13347(9) 0.0177(5) Uani 1 1 d D . .
H10D H 0.565(3) 0.8496(14) 0.1632(9) 0.021 Uiso 1 1 d D . .
P11D P 0.68255(7) 0.82443(4) 0.09755(3) 0.01685(15) Uani 1 1 d . . .
O11D O 0.64811(19) 0.77872(11) 0.03832(7) 0.0230(4) Uani 1 1 d . . .
C12D C 0.7187(3) 0.93448(16) 0.10062(11) 0.0220(6) Uani 1 1 d . . .
C13D C 0.8494(3) 0.97406(17) 0.10756(12) 0.0277(7) Uani 1 1 d . . .
H13D H 0.9210 0.9427 0.1115 0.033 Uiso 1 1 calc R . .
C14D C 0.8779(3) 1.05859(19) 0.10895(13) 0.0353(8) Uani 1 1 d . . .
H14D H 0.9684 1.0848 0.1143 0.042 Uiso 1 1 calc R . .
C15D C 0.7773(4) 1.1035(2) 0.10277(18) 0.0532(10) Uani 1 1 d . . .
H15D H 0.7969 1.1616 0.1041 0.064 Uiso 1 1 calc R . .
C16D C 0.6465(4) 1.0657(2) 0.0945(2) 0.0814(17) Uani 1 1 d . . .
H16D H 0.5757 1.0976 0.0899 0.098 Uiso 1 1 calc R . .
C17D C 0.6172(4) 0.9808(2) 0.09282(19) 0.0572(12) Uani 1 1 d . . .
H17D H 0.5263 0.9548 0.0862 0.069 Uiso 1 1 calc R . .
C18D C 0.8308(3) 0.79541(16) 0.13843(11) 0.0183(6) Uani 1 1 d . . .
C19D C 0.8729(3) 0.82797(17) 0.19642(11) 0.0228(6) Uani 1 1 d . . .
H19D H 0.8240 0.8655 0.2136 0.027 Uiso 1 1 calc R . .
C20D C 0.9849(3) 0.80603(18) 0.22889(12) 0.0267(6) Uani 1 1 d . . .
H20D H 1.0131 0.8287 0.2682 0.032 Uiso 1 1 calc R . .
C21D C 1.0565(3) 0.75106(18) 0.20441(13) 0.0288(7) Uani 1 1 d . . .
H21D H 1.1336 0.7359 0.2268 0.035 Uiso 1 1 calc R . .
C22D C 1.0148(3) 0.71837(18) 0.14705(13) 0.0296(7) Uani 1 1 d . . .
H22D H 1.0634 0.6805 0.1301 0.035 Uiso 1 1 calc R . .
C23D C 0.9021(3) 0.74050(16) 0.11402(12) 0.0237(6) Uani 1 1 d . . .
H23D H 0.8741 0.7178 0.0747 0.028 Uiso 1 1 calc R . .
O1E O 0.5900(3) 0.92323(13) 0.24152(9) 0.0449(6) Uani 1 1 d DU . .
H1E H 0.602(4) 0.890(2) 0.2650(14) 0.067 Uiso 1 1 d D . .
C1E C 0.6475(5) 1.0052(2) 0.26740(15) 0.0583(12) Uani 1 1 d DU . .
H1E1 H 0.6274 1.0148 0.3070 0.070 Uiso 1 1 calc R . .
C2E C 0.7944(5) 1.0218(3) 0.27039(19) 0.0916(18) Uani 1 1 d DU . .
H2E1 H 0.8378 0.9830 0.2930 0.137 Uiso 1 1 calc R . .
H2E2 H 0.8293 1.0783 0.2888 0.137 Uiso 1 1 calc R . .
H2E3 H 0.8136 1.0151 0.2314 0.137 Uiso 1 1 calc R . .
C3E C 0.5983(7) 1.0660(3) 0.2338(3) 0.128(2) Uani 1 1 d DU . .
H3E1 H 0.5004 1.0600 0.2294 0.192 Uiso 1 1 calc R . .
H3E2 H 0.6226 1.0584 0.1958 0.192 Uiso 1 1 calc R . .
H3E3 H 0.6385 1.1212 0.2534 0.192 Uiso 1 1 calc R . .

loop_
_atom_site_aniso_label
_atom_site_aniso_U_11
_atom_site_aniso_U_22
_atom_site_aniso_U_33
_atom_site_aniso_U_23
_atom_site_aniso_U_13
_atom_site_aniso_U_12
O1A 0.0288(12) 0.0269(10) 0.0202(10) 0.0023(8) -0.0017(8) 0.0121(9)
C2A 0.0279(17) 0.0273(15) 0.0243(15) 0.0012(12) -0.0022(13) 0.0097(13)
O3A 0.0312(12) 0.0255(10) 0.0219(10) -0.0025(8) -0.0021(9) 0.0133(9)
C3AA 0.0210(15) 0.0150(13) 0.0196(13) 0.0019(10) 0.0035(11) 0.0038(11)
C4A 0.0216(15) 0.0193(13) 0.0144(12) 0.0004(10) 0.0025(11) 0.0015(11)
C4AA 0.0188(15) 0.0186(13) 0.0133(12) 0.0033(10) 0.0015(11) 0.0023(11)
O5A 0.0225(10) 0.0223(9) 0.0107(8) 0.0022(7) -0.0013(7) 0.0063(8)
C6A 0.0194(15) 0.0189(13) 0.0156(12) 0.0040(10) 0.0055(11) 0.0035(11)
O6A 0.0228(11) 0.0314(11) 0.0173(9) 0.0068(8) 0.0010(8) 0.0091(9)
C7A 0.0171(14) 0.0180(13) 0.0144(12) 0.0016(10) 0.0028(11) 0.0032(10)
C7AA 0.0174(14) 0.0165(12) 0.0128(12) 0.0029(10) 0.0031(10) 0.0013(10)
C8A 0.0222(15) 0.0187(13) 0.0139(12) 0.0034(10) 0.0024(11) -0.0003(11)
C8AA 0.0187(15) 0.0182(13) 0.0175(13) 0.0044(10) -0.0016(11) 0.0012(11)
C9A 0.0196(15) 0.0247(14) 0.0152(13) 0.0043(10) 0.0046(11) 0.0036(11)
N10A 0.0201(13) 0.0183(11) 0.0172(11) 0.0003(9) 0.0040(10) 0.0028(9)
P11A 0.0191(4) 0.0172(3) 0.0152(3) 0.0023(3) 0.0032(3) 0.0041(3)
O11A 0.0244(11) 0.0245(10) 0.0162(9) 0.0014(7) 0.0012(8) 0.0056(8)
C12A 0.0191(15) 0.0196(13) 0.0210(13) 0.0036(10) 0.0012(11) 0.0036(11)
C13A 0.061(2) 0.0274(16) 0.0250(16) 0.0066(12) 0.0132(15) 0.0075(15)
C14A 0.067(3) 0.0262(17) 0.0385(19) 0.0156(14) 0.0118(18) 0.0037(16)
C15A 0.038(2) 0.0171(14) 0.046(2) 0.0049(13) -0.0047(15) 0.0006(13)
C16A 0.054(2) 0.0279(17) 0.0350(18) -0.0086(14) 0.0000(16) 0.0037(16)
C17A 0.052(2) 0.0264(16) 0.0245(15) 0.0022(12) 0.0082(15) 0.0028(15)
C18A 0.0202(15) 0.0160(13) 0.0182(13) 0.0036(10) 0.0046(11) 0.0017(11)
C19A 0.0249(16) 0.0249(14) 0.0182(13) 0.0012(11) 0.0046(12) 0.0054(12)
C20A 0.0289(17) 0.0293(16) 0.0261(15) 0.0045(12) 0.0076(13) 0.0106(13)
C21A 0.0180(15) 0.0319(16) 0.0281(15) 0.0135(12) 0.0040(12) 0.0064(12)
C22A 0.0218(16) 0.0337(16) 0.0186(14) 0.0063(12) 0.0004(12) 0.0010(13)
C23A 0.0256(16) 0.0255(15) 0.0188(14) 0.0001(11) 0.0039(12) 0.0047(12)
O1B 0.0349(13) 0.0298(11) 0.0204(10) 0.0001(8) -0.0078(9) 0.0163(9)
C2B 0.043(2) 0.0339(17) 0.0243(15) -0.0001(13) -0.0043(14) 0.0192(15)
O3B 0.0350(13) 0.0315(11) 0.0218(10) -0.0032(8) -0.0069(9) 0.0183(9)
C3BA 0.0233(16) 0.0164(13) 0.0238(14) 0.0014(11) 0.0025(12) 0.0041(11)
C4B 0.0250(16) 0.0176(13) 0.0158(13) 0.0009(10) 0.0006(11) 0.0048(11)
C4BA 0.0172(14) 0.0195(13) 0.0131(12) 0.0067(10) -0.0008(10) 0.0021(11)
O5B 0.0226(11) 0.0221(10) 0.0131(9) 0.0027(7) 0.0002(8) 0.0060(8)
C6B 0.0197(15) 0.0200(13) 0.0159(13) 0.0064(10) 0.0044(11) 0.0022(11)
O6B 0.0224(11) 0.0278(10) 0.0189(9) 0.0060(8) 0.0011(8) 0.0091(8)
C7B 0.0189(15) 0.0203(13) 0.0134(12) 0.0037(10) 0.0023(11) 0.0028(11)
C7BA 0.0200(15) 0.0183(13) 0.0145(12) 0.0020(10) 0.0024(11) 0.0013(11)
C8B 0.0212(15) 0.0192(13) 0.0141(12) 0.0017(10) 0.0022(11) 0.0030(11)
C8BA 0.0224(15) 0.0222(14) 0.0152(13) 0.0059(10) -0.0034(11) 0.0047(11)
C9B 0.0226(16) 0.0273(15) 0.0184(13) 0.0033(11) 0.0071(11) 0.0044(12)
N10B 0.0220(13) 0.0175(11) 0.0210(11) 0.0033(9) 0.0055(10) 0.0072(9)
P11B 0.0187(4) 0.0180(3) 0.0140(3) 0.0018(3) 0.0025(3) 0.0037(3)
O11B 0.0262(11) 0.0230(10) 0.0143(9) 0.0001(7) 0.0007(8) 0.0055(8)
C12B 0.0171(14) 0.0222(14) 0.0191(13) 0.0029(10) -0.0004(11) 0.0038(11)
C13B 0.0268(16) 0.0250(15) 0.0214(14) 0.0029(11) 0.0029(12) 0.0062(12)
C14B 0.0354(19) 0.0292(16) 0.0243(15) -0.0048(12) -0.0014(13) 0.0109(14)
C15B 0.0297(18) 0.0199(14) 0.0374(17) -0.0002(12) -0.0067(14) 0.0042(12)
C16B 0.0261(17) 0.0264(15) 0.0364(17) 0.0116(13) 0.0000(14) 0.0015(13)
C17B 0.0262(17) 0.0271(15) 0.0226(14) 0.0021(11) 0.0029(12) 0.0029(12)
C18B 0.0190(15) 0.0205(13) 0.0172(13) 0.0041(10) 0.0040(11) 0.0031(11)
C19B 0.0247(16) 0.0305(15) 0.0173(13) 0.0022(11) 0.0038(12) 0.0083(12)
C20B 0.0295(17) 0.0351(17) 0.0162(13) 0.0058(12) -0.0018(12) 0.0044(13)
C21B 0.0209(16) 0.0339(17) 0.0304(16) 0.0129(13) 0.0015(13) 0.0049(13)
C22B 0.0298(18) 0.0327(16) 0.0297(16) 0.0053(13) 0.0086(13) 0.0127(13)
C23B 0.0251(16) 0.0244(14) 0.0211(14) 0.0026(11) 0.0056(12) 0.0059(12)
O1C 0.0293(12) 0.0285(11) 0.0220(10) 0.0008(8) -0.0052(9) 0.0138(9)
C2C 0.0264(17) 0.0285(15) 0.0248(15) 0.0022(12) -0.0040(13) 0.0103(13)
O3C 0.0328(12) 0.0281(11) 0.0264(11) -0.0020(8) -0.0022(9) 0.0162(9)
C3CA 0.0246(16) 0.0164(13) 0.0221(14) 0.0000(10) 0.0050(12) 0.0051(11)
C4C 0.0248(16) 0.0184(13) 0.0167(13) -0.0013(10) 0.0039(11) 0.0031(11)
C4CA 0.0175(14) 0.0189(13) 0.0122(12) 0.0036(10) -0.0005(10) 0.0014(11)
O5C 0.0251(11) 0.0214(9) 0.0121(9) 0.0010(7) -0.0009(8) 0.0075(8)
C6C 0.0188(15) 0.0175(13) 0.0144(12) 0.0025(10) 0.0037(11) 0.0014(11)
O6C 0.0231(11) 0.0291(11) 0.0174(9) 0.0045(8) -0.0005(8) 0.0086(9)
C7C 0.0184(14) 0.0193(13) 0.0118(12) 0.0023(10) 0.0021(10) 0.0009(11)
C7CA 0.0170(14) 0.0172(13) 0.0141(12) 0.0032(10) 0.0026(10) 0.0016(10)
C8C 0.0202(15) 0.0185(13) 0.0134(12) 0.0015(10) 0.0006(11) 0.0001(11)
C8CA 0.0195(15) 0.0210(13) 0.0157(13) 0.0042(10) -0.0023(11) 0.0023(11)
C9C 0.0228(16) 0.0258(14) 0.0180(13) 0.0041(11) 0.0063(11) 0.0048(12)
N10C 0.0208(13) 0.0178(11) 0.0145(11) 0.0011(9) 0.0014(9) 0.0029(9)
P11C 0.0196(4) 0.0168(3) 0.0175(3) 0.0026(3) 0.0020(3) 0.0024(3)
O11C 0.0251(11) 0.0252(10) 0.0204(10) 0.0069(8) 0.0032(8) 0.0034(8)
C12C 0.0276(17) 0.0167(13) 0.0263(15) 0.0028(11) -0.0026(12) 0.0042(12)
C13C 0.0291(17) 0.0225(15) 0.0239(15) 0.0009(11) -0.0058(12) 0.0039(12)
C14C 0.0360(19) 0.0273(16) 0.0357(18) -0.0042(13) -0.0087(14) 0.0135(14)
C15C 0.044(2) 0.0198(16) 0.067(3) -0.0040(16) -0.0145(19) 0.0042(15)
C16C 0.036(2) 0.0256(18) 0.083(3) 0.0006(18) -0.002(2) -0.0036(15)
C17C 0.0295(19) 0.0243(16) 0.060(2) 0.0025(15) 0.0035(16) 0.0030(14)
C18C 0.0179(15) 0.0163(13) 0.0215(13) 0.0017(10) 0.0026(11) 0.0002(11)
C19C 0.0258(16) 0.0299(15) 0.0206(14) 0.0025(11) 0.0084(12) 0.0036(12)
C20C 0.0274(17) 0.0313(16) 0.0331(17) 0.0010(13) 0.0138(14) 0.0101(13)
C21C 0.0168(15) 0.0271(15) 0.0412(18) 0.0077(13) 0.0082(13) 0.0053(12)
C22C 0.0193(16) 0.0309(16) 0.0255(15) 0.0058(12) -0.0005(12) 0.0030(12)
C23C 0.0198(15) 0.0263(14) 0.0215(14) -0.0004(11) 0.0034(12) 0.0046(12)
O1D 0.0355(13) 0.0311(11) 0.0208(10) -0.0011(8) -0.0078(9) 0.0179(9)
C2D 0.0359(19) 0.0330(16) 0.0213(15) -0.0008(12) -0.0070(13) 0.0155(14)
O3D 0.0366(13) 0.0297(11) 0.0235(11) -0.0037(8) -0.0044(9) 0.0181(9)
C3DA 0.0260(16) 0.0174(13) 0.0195(13) 0.0033(10) 0.0026(12) 0.0040(11)
C4D 0.0257(16) 0.0164(13) 0.0143(12) 0.0007(10) 0.0022(11) 0.0021(11)
C4DA 0.0187(14) 0.0170(13) 0.0136(12) 0.0049(10) 0.0010(11) 0.0016(10)
O5D 0.0210(10) 0.0198(9) 0.0132(9) 0.0026(7) -0.0013(8) 0.0048(8)
C6D 0.0204(15) 0.0200(13) 0.0146(12) 0.0067(10) 0.0044(11) 0.0035(11)
O6D 0.0206(11) 0.0297(11) 0.0180(9) 0.0048(8) -0.0003(8) 0.0081(8)
C7D 0.0186(14) 0.0186(13) 0.0116(12) 0.0030(10) 0.0005(10) 0.0004(11)
C7DA 0.0183(14) 0.0171(13) 0.0143(12) 0.0033(10) 0.0020(11) 0.0015(10)
C8D 0.0229(15) 0.0189(13) 0.0129(12) 0.0014(10) 0.0011(11) 0.0020(11)
C8DA 0.0207(15) 0.0204(13) 0.0150(13) 0.0049(10) -0.0021(11) 0.0024(11)
C9D 0.0219(15) 0.0266(14) 0.0167(13) 0.0024(11) 0.0055(11) 0.0042(12)
N10D 0.0208(13) 0.0159(11) 0.0164(11) 0.0013(8) 0.0030(9) 0.0040(9)
P11D 0.0182(4) 0.0187(3) 0.0134(3) 0.0030(3) 0.0021(3) 0.0026(3)
O11D 0.0230(11) 0.0301(11) 0.0145(9) 0.0006(8) 0.0028(8) 0.0016(8)
C12D 0.0243(16) 0.0237(14) 0.0175(13) 0.0068(11) 0.0007(11) 0.0031(12)
C13D 0.0276(17) 0.0279(15) 0.0296(16) 0.0083(12) 0.0076(13) 0.0051(13)
C14D 0.0321(19) 0.0316(17) 0.0397(18) 0.0132(14) 0.0029(15) -0.0057(14)
C15D 0.046(2) 0.0265(18) 0.092(3) 0.0275(19) 0.015(2) 0.0041(16)
C16D 0.037(2) 0.036(2) 0.180(5) 0.046(3) 0.018(3) 0.0167(18)
C17D 0.025(2) 0.035(2) 0.114(4) 0.033(2) 0.003(2) 0.0067(15)
C18D 0.0169(14) 0.0205(13) 0.0170(13) 0.0042(10) 0.0027(11) -0.0002(11)
C19D 0.0236(16) 0.0255(14) 0.0205(14) 0.0038(11) 0.0052(12) 0.0067(12)
C20D 0.0221(16) 0.0371(17) 0.0198(14) 0.0069(12) 0.0028(12) -0.0001(13)
C21D 0.0193(16) 0.0363(17) 0.0324(16) 0.0158(13) 0.0012(13) 0.0059(13)
C22D 0.0253(17) 0.0325(16) 0.0352(17) 0.0084(13) 0.0093(14) 0.0122(13)
C23D 0.0251(16) 0.0248(14) 0.0216(14) 0.0013(11) 0.0061(12) 0.0051(12)
O1E 0.0848(19) 0.0269(12) 0.0228(11) 0.0054(9) 0.0088(12) 0.0085(12)
C1E 0.122(4) 0.0270(18) 0.0341(19) 0.0053(14) 0.037(2) 0.013(2)
C2E 0.130(4) 0.066(3) 0.072(3) -0.026(2) 0.063(3) -0.041(3)
C3E 0.202(7) 0.100(4) 0.090(4) 0.015(3) 0.031(4) 0.045(4)

loop_
_atom_type_symbol
_atom_type_description
_atom_type_scat_dispersion_real
_atom_type_scat_dispersion_imag
_atom_type_scat_source
C C 0.0033 0.0016 'International Tables Vol C Tables 4.2.6.8 and 6.1.1.4'
H H 0.0000 0.0000 'International Tables Vol C Tables 4.2.6.8 and 6.1.1.4'
N N 0.0061 0.0033 'International Tables Vol C Tables 4.2.6.8 and 6.1.1.4'
O O 0.0106 0.0060 'International Tables Vol C Tables 4.2.6.8 and 6.1.1.4'
P P 0.1023 0.0942 'International Tables Vol C Tables 4.2.6.8 and 6.1.1.4'

loop_
_geom_angle_atom_site_label_1
_geom_angle_atom_site_label_2
_geom_angle_atom_site_label_3
_geom_angle
_geom_angle_site_symmetry_1
_geom_angle_site_symmetry_3
_geom_angle_publ_flag
C8AA O1A C2A 105.3(2) . . ?
O1A C2A O3A 107.9(2) . . ?
O1A C2A H2A1 110.1 . . ?
O3A C2A H2A1 110.1 . . ?
O1A C2A H2A2 110.1 . . ?
O3A C2A H2A2 110.1 . . ?
H2A1 C2A H2A2 108.4 . . ?
C3AA O3A C2A 105.55(19) . . ?
C4A C3AA O3A 127.1(2) . . ?
C4A C3AA C8AA 123.6(2) . . ?
O3A C3AA C8AA 109.2(2) . . ?
C3AA C4A C4AA 113.2(2) . . ?
C3AA C4A H4A 123.4 . . ?
C4AA C4A H4A 123.4 . . ?
C7AA C4AA C4A 124.3(2) . . ?
C7AA C4AA O5A 112.6(2) . . ?
C4A C4AA O5A 123.1(2) . . ?
C6A O5A C4AA 108.05(19) . . ?
O6A C6A O5A 121.9(2) . . ?
O6A C6A C7A 128.1(2) . . ?
O5A C6A C7A 109.8(2) . . ?
N10A C7A C7AA 114.6(2) . . ?
N10A C7A C9A 107.1(2) . . ?
C7AA C7A C9A 114.6(2) . . ?
N10A C7A C6A 111.76(19) . . ?
C7AA C7A C6A 100.93(19) . . ?
C9A C7A C6A 107.7(2) . . ?
C4AA C7AA C8A 121.4(2) . . ?
C4AA C7AA C7A 108.5(2) . . ?
C8A C7AA C7A 130.1(2) . . ?
C8AA C8A C7AA 114.8(2) . . ?
C8AA C8A H8A 122.6 . . ?
C7AA C8A H8A 122.6 . . ?
C8A C8AA O1A 127.4(2) . . ?
C8A C8AA C3AA 122.6(2) . . ?
O1A C8AA C3AA 109.9(2) . . ?
C7A C9A H9A1 109.5 . . ?
C7A C9A H9A2 109.5 . . ?
H9A1 C9A H9A2 109.5 . . ?
C7A C9A H9A3 109.5 . . ?
H9A1 C9A H9A3 109.5 . . ?
H9A2 C9A H9A3 109.5 . . ?
C7A N10A P11A 119.69(17) . . ?
C7A N10A H10A 111.1(18) . . ?
P11A N10A H10A 114.6(18) . . ?
O11A P11A N10A 111.45(11) . . ?
O11A P11A C12A 113.67(11) . . ?
N10A P11A C12A 104.13(12) . . ?
O11A P11A C18A 110.46(11) . . ?
N10A P11A C18A 109.36(12) . . ?
C12A P11A C18A 107.49(12) . . ?
C17A C12A C13A 118.5(3) . . ?
C17A C12A P11A 124.6(2) . . ?
C13A C12A P11A 117.0(2) . . ?
C14A C13A C12A 120.8(3) . . ?
C14A C13A H13A 119.6 . . ?
C12A C13A H13A 119.6 . . ?
C15A C14A C13A 120.5(3) . . ?
C15A C14A H14A 119.8 . . ?
C13A C14A H14A 119.8 . . ?
C14A C15A C16A 119.6(3) . . ?
C14A C15A H15A 120.2 . . ?
C16A C15A H15A 120.2 . . ?
C15A C16A C17A 120.5(3) . . ?
C15A C16A H16A 119.7 . . ?
C17A C16A H16A 119.7 . . ?
C12A C17A C16A 120.1(3) . . ?
C12A C17A H17A 119.9 . . ?
C16A C17A H17A 119.9 . . ?
C19A C18A C23A 119.1(3) . . ?
C19A C18A P11A 118.7(2) . . ?
C23A C18A P11A 122.0(2) . . ?
C18A C19A C20A 120.0(3) . . ?
C18A C19A H19A 120.0 . . ?
C20A C19A H19A 120.0 . . ?
C21A C20A C19A 120.8(3) . . ?
C21A C20A H20A 119.6 . . ?
C19A C20A H20A 119.6 . . ?
C22A C21A C20A 119.3(3) . . ?
C22A C21A H21A 120.4 . . ?
C20A C21A H21A 120.4 . . ?
C21A C22A C23A 120.7(3) . . ?
C21A C22A H22A 119.7 . . ?
C23A C22A H22A 119.7 . . ?
C22A C23A C18A 120.0(3) . . ?
C22A C23A H23A 120.0 . . ?
C18A C23A H23A 120.0 . . ?
C8BA O1B C2B 106.2(2) . . ?
O1B C2B O3B 108.7(2) . . ?
O1B C2B H2B1 109.9 . . ?
O3B C2B H2B1 109.9 . . ?
O1B C2B H2B2 109.9 . . ?
O3B C2B H2B2 109.9 . . ?
H2B1 C2B H2B2 108.3 . . ?
C3BA O3B C2B 105.6(2) . . ?
C4B C3BA O3B 126.8(2) . . ?
C4B C3BA C8BA 123.5(3) . . ?
O3B C3BA C8BA 109.7(2) . . ?
C3BA C4B C4BA 112.9(2) . . ?
C3BA C4B H4B 123.5 . . ?
C4BA C4B H4B 123.5 . . ?
C4B C4BA C7BA 124.8(2) . . ?
C4B C4BA O5B 122.5(2) . . ?
C7BA C4BA O5B 112.6(2) . . ?
C6B O5B C4BA 107.66(19) . . ?
O6B C6B O5B 121.5(2) . . ?
O6B C6B C7B 128.2(2) . . ?
O5B C6B C7B 110.3(2) . . ?
N10B C7B C7BA 113.0(2) . . ?
N10B C7B C9B 108.0(2) . . ?
C7BA C7B C9B 114.8(2) . . ?
N10B C7B C6B 109.22(19) . . ?
C7BA C7B C6B 100.6(2) . . ?
C9B C7B C6B 111.0(2) . . ?
C4BA C7BA C8B 121.1(2) . . ?
C4BA C7BA C7B 108.2(2) . . ?
C8B C7BA C7B 130.7(2) . . ?
C8BA C8B C7BA 114.6(2) . . ?
C8BA C8B H8B 122.7 . . ?
C7BA C8B H8B 122.7 . . ?
C8B C8BA O1B 127.9(2) . . ?
C8B C8BA C3BA 122.8(3) . . ?
O1B C8BA C3BA 109.3(2) . . ?
C7B C9B H9B1 109.5 . . ?
C7B C9B H9B2 109.5 . . ?
H9B1 C9B H9B2 109.5 . . ?
C7B C9B H9B3 109.5 . . ?
H9B1 C9B H9B3 109.5 . . ?
H9B2 C9B H9B3 109.5 . . ?
C7B N10B P11B 126.74(17) . . ?
C7B N10B H10B 109.4(18) . . ?
P11B N10B H10B 115.3(18) . . ?
O11B P11B N10B 117.35(11) . . ?
O11B P11B C18B 111.21(12) . . ?
N10B P11B C18B 106.35(12) . . ?
O11B P11B C12B 113.11(11) . . ?
N10B P11B C12B 101.52(12) . . ?
C18B P11B C12B 106.32(12) . . ?
C13B C12B C17B 119.1(2) . . ?
C13B C12B P11B 123.3(2) . . ?
C17B C12B P11B 117.6(2) . . ?
C12B C13B C14B 120.6(3) . . ?
C12B C13B H13B 119.7 . . ?
C14B C13B H13B 119.7 . . ?
C15B C14B C13B 119.6(3) . . ?
C15B C14B H14B 120.2 . . ?
C13B C14B H14B 120.2 . . ?
C16B C15B C14B 120.3(3) . . ?
C16B C15B H15B 119.8 . . ?
C14B C15B H15B 119.8 . . ?
C15B C16B C17B 120.2(3) . . ?
C15B C16B H16B 119.9 . . ?
C17B C16B H16B 119.9 . . ?
C16B C17B C12B 120.1(3) . . ?
C16B C17B H17B 119.9 . . ?
C12B C17B H17B 119.9 . . ?
C23B C18B C19B 118.9(3) . . ?
C23B C18B P11B 120.2(2) . . ?
C19B C18B P11B 120.8(2) . . ?
C20B C19B C18B 120.7(3) . . ?
C20B C19B H19B 119.7 . . ?
C18B C19B H19B 119.7 . . ?
C19B C20B C21B 119.9(3) . . ?
C19B C20B H20B 120.0 . . ?
C21B C20B H20B 120.0 . . ?
C22B C21B C20B 120.3(3) . . ?
C22B C21B H21B 119.8 . . ?
C20B C21B H21B 119.8 . . ?
C21B C22B C23B 119.9(3) . . ?
C21B C22B H22B 120.1 . . ?
C23B C22B H22B 120.1 . . ?
C18B C23B C22B 120.3(3) . . ?
C18B C23B H23B 119.9 . . ?
C22B C23B H23B 119.9 . . ?
C8CA O1C C2C 105.4(2) . . ?
O1C C2C O3C 107.8(2) . . ?
O1C C2C H2C1 110.1 . . ?
O3C C2C H2C1 110.1 . . ?
O1C C2C H2C2 110.1 . . ?
O3C C2C H2C2 110.1 . . ?
H2C1 C2C H2C2 108.5 . . ?
C3CA O3C C2C 105.5(2) . . ?
O3C C3CA C4C 126.9(2) . . ?
O3C C3CA C8CA 109.6(2) . . ?
C4C C3CA C8CA 123.4(3) . . ?
C3CA C4C C4CA 113.3(2) . . ?
C3CA C4C H4C 123.4 . . ?
C4CA C4C H4C 123.4 . . ?
C7CA C4CA C4C 124.1(2) . . ?
C7CA C4CA O5C 112.5(2) . . ?
C4C C4CA O5C 123.4(2) . . ?
C6C O5C C4CA 107.93(19) . . ?
O6C C6C O5C 121.2(2) . . ?
O6C C6C C7C 128.4(2) . . ?
O5C C6C C7C 110.1(2) . . ?
N10C C7C C7CA 114.5(2) . . ?
N10C C7C C9C 106.1(2) . . ?
C7CA C7C C9C 114.6(2) . . ?
N10C C7C C6C 112.43(19) . . ?
C7CA C7C C6C 101.1(2) . . ?
C9C C7C C6C 108.2(2) . . ?
C4CA C7CA C8C 121.2(2) . . ?
C4CA C7CA C7C 108.3(2) . . ?
C8C C7CA C7C 130.4(2) . . ?
C8CA C8C C7CA 115.2(2) . . ?
C8CA C8C H8C 122.4 . . ?
C7CA C8C H8C 122.4 . . ?
C8C C8CA O1C 127.7(2) . . ?
C8C C8CA C3CA 122.7(2) . . ?
O1C C8CA C3CA 109.6(2) . . ?
C7C C9C H9C1 109.5 . . ?
C7C C9C H9C2 109.5 . . ?
H9C1 C9C H9C2 109.5 . . ?
C7C C9C H9C3 109.5 . . ?
H9C1 C9C H9C3 109.5 . . ?
H9C2 C9C H9C3 109.5 . . ?
C7C N10C P11C 122.32(17) . . ?
C7C N10C H10C 109.8(18) . . ?
P11C N10C H10C 114.4(18) . . ?
O11C P11C N10C 111.44(11) . . ?
O11C P11C C12C 115.43(12) . . ?
N10C P11C C12C 101.69(12) . . ?
O11C P11C C18C 110.14(12) . . ?
N10C P11C C18C 110.15(12) . . ?
C12C P11C C18C 107.62(13) . . ?
C17C C12C C13C 118.7(3) . . ?
C17C C12C P11C 120.3(2) . . ?
C13C C12C P11C 120.8(2) . . ?
C14C C13C C12C 120.5(3) . . ?
C14C C13C H13C 119.8 . . ?
C12C C13C H13C 119.8 . . ?
C15C C14C C13C 120.3(3) . . ?
C15C C14C H14C 119.9 . . ?
C13C C14C H14C 119.9 . . ?
C14C C15C C16C 120.2(3) . . ?
C14C C15C H15C 119.9 . . ?
C16C C15C H15C 119.9 . . ?
C17C C16C C15C 119.7(3) . . ?
C17C C16C H16C 120.1 . . ?
C15C C16C H16C 120.1 . . ?
C16C C17C C12C 120.6(3) . . ?
C16C C17C H17C 119.7 . . ?
C12C C17C H17C 119.7 . . ?
C23C C18C C19C 119.1(3) . . ?
C23C C18C P11C 121.0(2) . . ?
C19C C18C P11C 119.6(2) . . ?
C20C C19C C18C 120.1(3) . . ?
C20C C19C H19C 120.0 . . ?
C18C C19C H19C 120.0 . . ?
C19C C20C C21C 120.2(3) . . ?
C19C C20C H20C 119.9 . . ?
C21C C20C H20C 119.9 . . ?
C22C C21C C20C 120.0(3) . . ?
C22C C21C H21C 120.0 . . ?
C20C C21C H21C 120.0 . . ?
C21C C22C C23C 120.4(3) . . ?
C21C C22C H22C 119.8 . . ?
C23C C22C H22C 119.8 . . ?
C22C C23C C18C 120.2(3) . . ?
C22C C23C H23C 119.9 . . ?
C18C C23C H23C 119.9 . . ?
C8DA O1D C2D 105.5(2) . . ?
O1D C2D O3D 109.3(2) . . ?
O1D C2D H2D1 109.8 . . ?
O3D C2D H2D1 109.8 . . ?
O1D C2D H2D2 109.8 . . ?
O3D C2D H2D2 109.8 . . ?
H2D1 C2D H2D2 108.3 . . ?
C3DA O3D C2D 105.6(2) . . ?
O3D C3DA C4D 126.5(2) . . ?
O3D C3DA C8DA 110.3(2) . . ?
C4D C3DA C8DA 123.2(3) . . ?
C3DA C4D C4DA 113.1(2) . . ?
C3DA C4D H4D 123.4 . . ?
C4DA C4D H4D 123.4 . . ?
C4D C4DA C7DA 124.6(2) . . ?
C4D C4DA O5D 122.9(2) . . ?
C7DA C4DA O5D 112.5(2) . . ?
C6D O5D C4DA 107.94(19) . . ?
O6D C6D O5D 121.5(2) . . ?
O6D C6D C7D 128.3(2) . . ?
O5D C6D C7D 110.1(2) . . ?
N10D C7D C7DA 114.4(2) . . ?
N10D C7D C9D 109.0(2) . . ?
C7DA C7D C9D 114.0(2) . . ?
N10D C7D C6D 108.46(19) . . ?
C7DA C7D C6D 100.6(2) . . ?
C9D C7D C6D 109.9(2) . . ?
C4DA C7DA C8D 120.8(2) . . ?
C4DA C7DA C7D 108.1(2) . . ?
C8D C7DA C7D 131.1(2) . . ?
C8DA C8D C7DA 115.0(2) . . ?
C8DA C8D H8D 122.5 . . ?
C7DA C8D H8D 122.5 . . ?
C8D C8DA C3DA 123.1(3) . . ?
C8D C8DA O1D 127.7(2) . . ?
C3DA C8DA O1D 109.2(2) . . ?
C7D C9D H9D1 109.5 . . ?
C7D C9D H9D2 109.5 . . ?
H9D1 C9D H9D2 109.5 . . ?
C7D C9D H9D3 109.5 . . ?
H9D1 C9D H9D3 109.5 . . ?
H9D2 C9D H9D3 109.5 . . ?
C7D N10D P11D 123.26(17) . . ?
C7D N10D H10D 114.8(17) . . ?
P11D N10D H10D 114.6(18) . . ?
O11D P11D N10D 113.02(11) . . ?
O11D P11D C12D 114.61(11) . . ?
N10D P11D C12D 103.11(12) . . ?
O11D P11D C18D 111.21(12) . . ?
N10D P11D C18D 109.11(11) . . ?
C12D P11D C18D 105.18(12) . . ?
C17D C12D C13D 118.2(3) . . ?
C17D C12D P11D 120.9(2) . . ?
C13D C12D P11D 120.8(2) . . ?
C12D C13D C14D 121.2(3) . . ?
C12D C13D H13D 119.4 . . ?
C14D C13D H13D 119.4 . . ?
C15D C14D C13D 120.0(3) . . ?
C15D C14D H14D 120.0 . . ?
C13D C14D H14D 120.0 . . ?
C14D C15D C16D 120.1(3) . . ?
C14D C15D H15D 120.0 . . ?
C16D C15D H15D 120.0 . . ?
C15D C16D C17D 120.3(4) . . ?
C15D C16D H16D 119.9 . . ?
C17D C16D H16D 119.9 . . ?
C12D C17D C16D 120.3(3) . . ?
C12D C17D H17D 119.9 . . ?
C16D C17D H17D 119.9 . . ?
C23D C18D C19D 119.3(3) . . ?
C23D C18D P11D 121.5(2) . . ?
C19D C18D P11D 119.2(2) . . ?
C20D C19D C18D 120.4(3) . . ?
C20D C19D H19D 119.8 . . ?
C18D C19D H19D 119.8 . . ?
C19D C20D C21D 120.3(3) . . ?
C19D C20D H20D 119.9 . . ?
C21D C20D H20D 119.9 . . ?
C22D C21D C20D 119.5(3) . . ?
C22D C21D H21D 120.3 . . ?
C20D C21D H21D 120.3 . . ?
C21D C22D C23D 120.5(3) . . ?
C21D C22D H22D 119.8 . . ?
C23D C22D H22D 119.8 . . ?
C18D C23D C22D 120.0(3) . . ?
C18D C23D H23D 120.0 . . ?
C22D C23D H23D 120.0 . . ?
C1E O1E H1E 111(3) . . ?
O1E C1E C3E 112.0(4) . . ?
O1E C1E C2E 112.5(3) . . ?
C3E C1E C2E 103.3(4) . . ?
O1E C1E H1E1 109.6 . . ?
C3E C1E H1E1 109.6 . . ?
C2E C1E H1E1 109.6 . . ?
C1E C2E H2E1 109.5 . . ?
C1E C2E H2E2 109.5 . . ?
H2E1 C2E H2E2 109.5 . . ?
C1E C2E H2E3 109.5 . . ?
H2E1 C2E H2E3 109.5 . . ?
H2E2 C2E H2E3 109.5 . . ?
C1E C3E H3E1 109.5 . . ?
C1E C3E H3E2 109.5 . . ?
H3E1 C3E H3E2 109.5 . . ?
C1E C3E H3E3 109.5 . . ?
H3E1 C3E H3E3 109.5 . . ?
H3E2 C3E H3E3 109.5 . . ?

loop_
_geom_bond_atom_site_label_1
_geom_bond_atom_site_label_2
_geom_bond_distance
_geom_bond_site_symmetry_2
_geom_bond_publ_flag
O1A C8AA 1.381(3) . ?
O1A C2A 1.424(3) . ?
C2A O3A 1.440(3) . ?
C2A H2A1 0.9900 . ?
C2A H2A2 0.9900 . ?
O3A C3AA 1.375(3) . ?
C3AA C4A 1.374(4) . ?
C3AA C8AA 1.392(3) . ?
C4A C4AA 1.385(4) . ?
C4A H4A 0.9500 . ?
C4AA C7AA 1.382(3) . ?
C4AA O5A 1.399(3) . ?
O5A C6A 1.379(3) . ?
C6A O6A 1.185(3) . ?
C6A C7A 1.554(3) . ?
C7A N10A 1.474(3) . ?
C7A C7AA 1.503(4) . ?
C7A C9A 1.521(3) . ?
C7AA C8A 1.395(4) . ?
C8A C8AA 1.369(4) . ?
C8A H8A 0.9500 . ?
C9A H9A1 0.9800 . ?
C9A H9A2 0.9800 . ?
C9A H9A3 0.9800 . ?
N10A P11A 1.664(2) . ?
N10A H10A 0.870(17) . ?
P11A O11A 1.4778(18) . ?
P11A C12A 1.797(3) . ?
P11A C18A 1.806(3) . ?
C12A C17A 1.386(4) . ?
C12A C13A 1.388(4) . ?
C13A C14A 1.378(4) . ?
C13A H13A 0.9500 . ?
C14A C15A 1.365(4) . ?
C14A H14A 0.9500 . ?
C15A C16A 1.377(4) . ?
C15A H15A 0.9500 . ?
C16A C17A 1.386(4) . ?
C16A H16A 0.9500 . ?
C17A H17A 0.9500 . ?
C18A C19A 1.383(4) . ?
C18A C23A 1.401(4) . ?
C19A C20A 1.388(4) . ?
C19A H19A 0.9500 . ?
C20A C21A 1.384(4) . ?
C20A H20A 0.9500 . ?
C21A C22A 1.377(4) . ?
C21A H21A 0.9500 . ?
C22A C23A 1.385(4) . ?
C22A H22A 0.9500 . ?
C23A H23A 0.9500 . ?
O1B C8BA 1.382(3) . ?
O1B C2B 1.414(3) . ?
C2B O3B 1.432(3) . ?
C2B H2B1 0.9900 . ?
C2B H2B2 0.9900 . ?
O3B C3BA 1.377(3) . ?
C3BA C4B 1.373(4) . ?
C3BA C8BA 1.393(4) . ?
C4B C4BA 1.376(4) . ?
C4B H4B 0.9500 . ?
C4BA C7BA 1.382(3) . ?
C4BA O5B 1.401(3) . ?
O5B C6B 1.371(3) . ?
C6B O6B 1.192(3) . ?
C6B C7B 1.547(3) . ?
C7B N10B 1.483(3) . ?
C7B C7BA 1.506(4) . ?
C7B C9B 1.521(3) . ?
C7BA C8B 1.395(4) . ?
C8B C8BA 1.366(4) . ?
C8B H8B 0.9500 . ?
C9B H9B1 0.9800 . ?
C9B H9B2 0.9800 . ?
C9B H9B3 0.9800 . ?
N10B P11B 1.656(2) . ?
N10B H10B 0.883(17) . ?
P11B O11B 1.4883(18) . ?
P11B C18B 1.796(3) . ?
P11B C12B 1.807(3) . ?
C12B C13B 1.391(4) . ?
C12B C17B 1.396(4) . ?
C13B C14B 1.393(4) . ?
C13B H13B 0.9500 . ?
C14B C15B 1.385(4) . ?
C14B H14B 0.9500 . ?
C15B C16B 1.382(4) . ?
C15B H15B 0.9500 . ?
C16B C17B 1.390(4) . ?
C16B H16B 0.9500 . ?
C17B H17B 0.9500 . ?
C18B C23B 1.386(4) . ?
C18B C19B 1.402(4) . ?
C19B C20B 1.377(4) . ?
C19B H19B 0.9500 . ?
C20B C21B 1.383(4) . ?
C20B H20B 0.9500 . ?
C21B C22B 1.383(4) . ?
C21B H21B 0.9500 . ?
C22B C23B 1.395(4) . ?
C22B H22B 0.9500 . ?
C23B H23B 0.9500 . ?
O1C C8CA 1.381(3) . ?
O1C C2C 1.429(3) . ?
C2C O3C 1.435(3) . ?
C2C H2C1 0.9900 . ?
C2C H2C2 0.9900 . ?
O3C C3CA 1.374(3) . ?
C3CA C4C 1.374(4) . ?
C3CA C8CA 1.389(3) . ?
C4C C4CA 1.388(4) . ?
C4C H4C 0.9500 . ?
C4CA C7CA 1.382(3) . ?
C4CA O5C 1.400(3) . ?
O5C C6C 1.372(3) . ?
C6C O6C 1.193(3) . ?
C6C C7C 1.545(3) . ?
C7C N10C 1.475(3) . ?
C7C C7CA 1.501(4) . ?
C7C C9C 1.521(3) . ?
C7CA C8C 1.393(4) . ?
C8C C8CA 1.363(4) . ?
C8C H8C 0.9500 . ?
C9C H9C1 0.9800 . ?
C9C H9C2 0.9800 . ?
C9C H9C3 0.9800 . ?
N10C P11C 1.653(2) . ?
N10C H10C 0.873(17) . ?
P11C O11C 1.4822(19) . ?
P11C C12C 1.799(3) . ?
P11C C18C 1.802(3) . ?
C12C C17C 1.388(4) . ?
C12C C13C 1.389(4) . ?
C13C C14C 1.383(4) . ?
C13C H13C 0.9500 . ?
C14C C15C 1.363(5) . ?
C14C H14C 0.9500 . ?
C15C C16C 1.387(5) . ?
C15C H15C 0.9500 . ?
C16C C17C 1.381(4) . ?
C16C H16C 0.9500 . ?
C17C H17C 0.9500 . ?
C18C C23C 1.395(4) . ?
C18C C19C 1.396(4) . ?
C19C C20C 1.379(4) . ?
C19C H19C 0.9500 . ?
C20C C21C 1.385(4) . ?
C20C H20C 0.9500 . ?
C21C C22C 1.376(4) . ?
C21C H21C 0.9500 . ?
C22C C23C 1.380(4) . ?
C22C H22C 0.9500 . ?
C23C H23C 0.9500 . ?
O1D C8DA 1.390(3) . ?
O1D C2D 1.418(3) . ?
C2D O3D 1.426(3) . ?
C2D H2D1 0.9900 . ?
C2D H2D2 0.9900 . ?
O3D C3DA 1.369(3) . ?
C3DA C4D 1.378(4) . ?
C3DA C8DA 1.386(3) . ?
C4D C4DA 1.380(4) . ?
C4D H4D 0.9500 . ?
C4DA C7DA 1.387(3) . ?
C4DA O5D 1.395(3) . ?
O5D C6D 1.376(3) . ?
C6D O6D 1.191(3) . ?
C6D C7D 1.547(3) . ?
C7D N10D 1.478(3) . ?
C7D C7DA 1.507(4) . ?
C7D C9D 1.524(3) . ?
C7DA C8D 1.392(4) . ?
C8D C8DA 1.366(4) . ?
C8D H8D 0.9500 . ?
C9D H9D1 0.9800 . ?
C9D H9D2 0.9800 . ?
C9D H9D3 0.9800 . ?
N10D P11D 1.651(2) . ?
N10D H10D 0.882(17) . ?
P11D O11D 1.4873(18) . ?
P11D C12D 1.798(3) . ?
P11D C18D 1.804(3) . ?
C12D C17D 1.369(4) . ?
C12D C13D 1.383(4) . ?
C13D C14D 1.384(4) . ?
C13D H13D 0.9500 . ?
C14D C15D 1.344(5) . ?
C14D H14D 0.9500 . ?
C15D C16D 1.371(5) . ?
C15D H15D 0.9500 . ?
C16D C17D 1.389(5) . ?
C16D H16D 0.9500 . ?
C17D H17D 0.9500 . ?
C18D C23D 1.382(4) . ?
C18D C19D 1.397(4) . ?
C19D C20D 1.379(4) . ?
C19D H19D 0.9500 . ?
C20D C21D 1.385(4) . ?
C20D H20D 0.9500 . ?
C21D C22D 1.384(4) . ?
C21D H21D 0.9500 . ?
C22D C23D 1.392(4) . ?
C22D H22D 0.9500 . ?
C23D H23D 0.9500 . ?
O1E C1E 1.430(4) . ?
O1E H1E 0.829(18) . ?
C1E C3E 1.437(5) . ?
C1E C2E 1.481(5) . ?
C1E H1E1 1.0000 . ?
C2E H2E1 0.9800 . ?
C2E H2E2 0.9800 . ?
C2E H2E3 0.9800 . ?
C3E H3E1 0.9800 . ?
C3E H3E2 0.9800 . ?
C3E H3E3 0.9800 . ?

loop_
_geom_hbond_atom_site_label_D
_geom_hbond_atom_site_label_H
_geom_hbond_atom_site_label_A
_geom_hbond_distance_DH
_geom_hbond_distance_HA
_geom_hbond_distance_DA
_geom_hbond_angle_DHA
_geom_hbond_site_symmetry_A
O1E H1E O11C 0.829(18) 1.955(19) 2.780(3) 174(4) .
N10A H10A O11D 0.870(17) 2.34(2) 3.134(3) 153(2) 2_665
N10C H10C O11B 0.873(17) 2.202(18) 3.050(3) 164(3) 2_666
N10D H10D O1E 0.882(17) 2.072(18) 2.945(3) 170(3) .
C9A H9A2 O3D 0.98 2.53 3.425(3) 152.1 .
C9A H9A3 O5D 0.98 2.51 3.241(3) 131.1 2_665
C9A H9A3 O11D 0.98 2.45 3.303(3) 144.7 2_665
C8A H8A O11D 0.95 2.59 3.403(3) 143.3 2_665
C8B H8B O11A 0.95 2.41 3.321(3) 160.0 .
C9B H9B3 O11A 0.98 2.51 3.454(3) 161.3 .
C9C H9C1 O5B 0.98 2.51 3.276(3) 134.8 2_666
C9C H9C2 O3B 0.98 2.47 3.398(3) 157.0 .
C15B H15B O6C 0.95 2.55 3.314(4) 138.1 1_545
C15C H15C O6B 0.95 2.53 3.385(4) 149.5 1_565

loop_
_geom_torsion_atom_site_label_1
_geom_torsion_atom_site_label_2
_geom_torsion_atom_site_label_3
_geom_torsion_atom_site_label_4
_geom_torsion
_geom_torsion_site_symmetry_1
_geom_torsion_site_symmetry_2
_geom_torsion_site_symmetry_3
_geom_torsion_site_symmetry_4
_geom_torsion_publ_flag
C8AA O1A C2A O3A 14.4(3) . . . . ?
O1A C2A O3A C3AA -14.2(3) . . . . ?
C2A O3A C3AA C4A -173.3(3) . . . . ?
C2A O3A C3AA C8AA 8.4(3) . . . . ?
O3A C3AA C4A C4AA -179.0(2) . . . . ?
C8AA C3AA C4A C4AA -0.9(4) . . . . ?
C3AA C4A C4AA C7AA -0.4(4) . . . . ?
C3AA C4A C4AA O5A 178.9(2) . . . . ?
C7AA C4AA O5A C6A -2.9(3) . . . . ?
C4A C4AA O5A C6A 177.6(2) . . . . ?
C4AA O5A C6A O6A 175.0(2) . . . . ?
C4AA O5A C6A C7A 0.2(3) . . . . ?
O6A C6A C7A N10A 65.6(3) . . . . ?
O5A C6A C7A N10A -120.0(2) . . . . ?
O6A C6A C7A C7AA -172.2(3) . . . . ?
O5A C6A C7A C7AA 2.2(2) . . . . ?
O6A C6A C7A C9A -51.8(3) . . . . ?
O5A C6A C7A C9A 122.6(2) . . . . ?
C4A C4AA C7AA C8A 2.0(4) . . . . ?
O5A C4AA C7AA C8A -177.4(2) . . . . ?
C4A C4AA C7AA C7A -176.1(2) . . . . ?
O5A C4AA C7AA C7A 4.4(3) . . . . ?
N10A C7A C7AA C4AA 116.4(2) . . . . ?
C9A C7A C7AA C4AA -119.2(2) . . . . ?
C6A C7A C7AA C4AA -3.8(2) . . . . ?
N10A C7A C7AA C8A -61.6(3) . . . . ?
C9A C7A C7AA C8A 62.8(3) . . . . ?
C6A C7A C7AA C8A 178.2(2) . . . . ?
C4AA C7AA C8A C8AA -2.1(4) . . . . ?
C7A C7AA C8A C8AA 175.6(2) . . . . ?
C7AA C8A C8AA O1A 179.1(2) . . . . ?
C7AA C8A C8AA C3AA 0.8(4) . . . . ?
C2A O1A C8AA C8A 172.2(3) . . . . ?
C2A O1A C8AA C3AA -9.4(3) . . . . ?
C4A C3AA C8AA C8A 0.7(4) . . . . ?
O3A C3AA C8AA C8A 179.1(2) . . . . ?
C4A C3AA C8AA O1A -177.8(2) . . . . ?
O3A C3AA C8AA O1A 0.6(3) . . . . ?
C7AA C7A N10A P11A -53.0(3) . . . . ?
C9A C7A N10A P11A 178.68(18) . . . . ?
C6A C7A N10A P11A 61.0(3) . . . . ?
C7A N10A P11A O11A -45.1(2) . . . . ?
C7A N10A P11A C12A -168.04(19) . . . . ?
C7A N10A P11A C18A 77.3(2) . . . . ?
O11A P11A C12A C17A -160.7(3) . . . . ?
N10A P11A C12A C17A -39.2(3) . . . . ?
C18A P11A C12A C17A 76.7(3) . . . . ?
O11A P11A C12A C13A 18.3(3) . . . . ?
N10A P11A C12A C13A 139.8(2) . . . . ?
C18A P11A C12A C13A -104.2(3) . . . . ?
C17A C12A C13A C14A -0.1(5) . . . . ?
P11A C12A C13A C14A -179.2(3) . . . . ?
C12A C13A C14A C15A 0.3(6) . . . . ?
C13A C14A C15A C16A -0.8(6) . . . . ?
C14A C15A C16A C17A 1.1(5) . . . . ?
C13A C12A C17A C16A 0.5(5) . . . . ?
P11A C12A C17A C16A 179.4(3) . . . . ?
C15A C16A C17A C12A -1.0(5) . . . . ?
O11A P11A C18A C19A 2.0(2) . . . . ?
N10A P11A C18A C19A -121.1(2) . . . . ?
C12A P11A C18A C19A 126.5(2) . . . . ?
O11A P11A C18A C23A 178.2(2) . . . . ?
N10A P11A C18A C23A 55.2(2) . . . . ?
C12A P11A C18A C23A -57.3(2) . . . . ?
C23A C18A C19A C20A -1.4(4) . . . . ?
P11A C18A C19A C20A 174.9(2) . . . . ?
C18A C19A C20A C21A 0.2(4) . . . . ?
C19A C20A C21A C22A 1.2(4) . . . . ?
C20A C21A C22A C23A -1.2(4) . . . . ?
C21A C22A C23A C18A -0.1(4) . . . . ?
C19A C18A C23A C22A 1.4(4) . . . . ?
P11A C18A C23A C22A -174.8(2) . . . . ?
C8BA O1B C2B O3B -6.9(3) . . . . ?
O1B C2B O3B C3BA 7.3(3) . . . . ?
C2B O3B C3BA C4B 174.9(3) . . . . ?
C2B O3B C3BA C8BA -4.9(3) . . . . ?
O3B C3BA C4B C4BA 178.7(2) . . . . ?
C8BA C3BA C4B C4BA -1.5(4) . . . . ?
C3BA C4B C4BA C7BA -2.4(4) . . . . ?
C3BA C4B C4BA O5B 175.9(2) . . . . ?
C4B C4BA O5B C6B -177.7(2) . . . . ?
C7BA C4BA O5B C6B 0.7(3) . . . . ?
C4BA O5B C6B O6B 174.9(2) . . . . ?
C4BA O5B C6B C7B -5.7(2) . . . . ?
O6B C6B C7B N10B 68.3(3) . . . . ?
O5B C6B C7B N10B -111.1(2) . . . . ?
O6B C6B C7B C7BA -172.7(3) . . . . ?
O5B C6B C7B C7BA 7.9(2) . . . . ?
O6B C6B C7B C9B -50.8(3) . . . . ?
O5B C6B C7B C9B 129.8(2) . . . . ?
C4B C4BA C7BA C8B 5.2(4) . . . . ?
O5B C4BA C7BA C8B -173.2(2) . . . . ?
C4B C4BA C7BA C7B -177.0(2) . . . . ?
O5B C4BA C7BA C7B 4.6(3) . . . . ?
N10B C7B C7BA C4BA 109.1(2) . . . . ?
C9B C7B C7BA C4BA -126.4(2) . . . . ?
C6B C7B C7BA C4BA -7.2(2) . . . . ?
N10B C7B C7BA C8B -73.5(3) . . . . ?
C9B C7B C7BA C8B 51.1(4) . . . . ?
C6B C7B C7BA C8B 170.2(3) . . . . ?
C4BA C7BA C8B C8BA -3.8(4) . . . . ?
C7B C7BA C8B C8BA 179.0(3) . . . . ?
C7BA C8B C8BA O1B -177.7(2) . . . . ?
C7BA C8B C8BA C3BA 0.1(4) . . . . ?
C2B O1B C8BA C8B -178.0(3) . . . . ?
C2B O1B C8BA C3BA 3.9(3) . . . . ?
C4B C3BA C8BA C8B 2.7(4) . . . . ?
O3B C3BA C8BA C8B -177.5(2) . . . . ?
C4B C3BA C8BA O1B -179.2(2) . . . . ?
O3B C3BA C8BA O1B 0.7(3) . . . . ?
C7BA C7B N10B P11B -39.8(3) . . . . ?
C9B C7B N10B P11B -167.93(19) . . . . ?
C6B C7B N10B P11B 71.2(3) . . . . ?
C7B N10B P11B O11B -55.6(3) . . . . ?
C7B N10B P11B C18B 69.6(2) . . . . ?
C7B N10B P11B C12B -179.4(2) . . . . ?
O11B P11B C12B C13B -152.9(2) . . . . ?
N10B P11B C12B C13B -26.2(3) . . . . ?
C18B P11B C12B C13B 84.8(3) . . . . ?
O11B P11B C12B C17B 28.6(3) . . . . ?
N10B P11B C12B C17B 155.2(2) . . . . ?
C18B P11B C12B C17B -93.7(2) . . . . ?
C17B C12B C13B C14B -0.6(4) . . . . ?
P11B C12B C13B C14B -179.2(2) . . . . ?
C12B C13B C14B C15B 1.3(4) . . . . ?
C13B C14B C15B C16B -0.3(5) . . . . ?
C14B C15B C16B C17B -1.3(5) . . . . ?
C15B C16B C17B C12B 2.0(4) . . . . ?
C13B C12B C17B C16B -1.1(4) . . . . ?
P11B C12B C17B C16B 177.6(2) . . . . ?
O11B P11B C18B C23B 2.8(3) . . . . ?
N10B P11B C18B C23B -126.0(2) . . . . ?
C12B P11B C18B C23B 126.4(2) . . . . ?
O11B P11B C18B C19B -175.7(2) . . . . ?
N10B P11B C18B C19B 55.5(2) . . . . ?
C12B P11B C18B C19B -52.1(2) . . . . ?
C23B C18B C19B C20B 0.9(4) . . . . ?
P11B C18B C19B C20B 179.4(2) . . . . ?
C18B C19B C20B C21B -0.5(4) . . . . ?
C19B C20B C21B C22B 0.1(4) . . . . ?
C20B C21B C22B C23B -0.2(4) . . . . ?
C19B C18B C23B C22B -0.9(4) . . . . ?
P11B C18B C23B C22B -179.5(2) . . . . ?
C21B C22B C23B C18B 0.6(4) . . . . ?
C8CA O1C C2C O3C -14.2(3) . . . . ?
O1C C2C O3C C3CA 14.2(3) . . . . ?
C2C O3C C3CA C4C 173.0(3) . . . . ?
C2C O3C C3CA C8CA -8.6(3) . . . . ?
O3C C3CA C4C C4CA 179.3(2) . . . . ?
C8CA C3CA C4C C4CA 1.1(4) . . . . ?
C3CA C4C C4CA C7CA 0.2(4) . . . . ?
C3CA C4C C4CA O5C 179.7(2) . . . . ?
C7CA C4CA O5C C6C 2.1(3) . . . . ?
C4C C4CA O5C C6C -177.5(2) . . . . ?
C4CA O5C C6C O6C -174.3(2) . . . . ?
C4CA O5C C6C C7C 0.1(3) . . . . ?
O6C C6C C7C N10C -65.5(3) . . . . ?
O5C C6C C7C N10C 120.6(2) . . . . ?
O6C C6C C7C C7CA 172.0(3) . . . . ?
O5C C6C C7C C7CA -1.9(2) . . . . ?
O6C C6C C7C C9C 51.2(3) . . . . ?
O5C C6C C7C C9C -122.6(2) . . . . ?
C4C C4CA C7CA C8C -1.8(4) . . . . ?
O5C C4CA C7CA C8C 178.6(2) . . . . ?
C4C C4CA C7CA C7C 176.2(2) . . . . ?
O5C C4CA C7CA C7C -3.3(3) . . . . ?
N10C C7C C7CA C4CA -118.0(2) . . . . ?
C9C C7C C7CA C4CA 119.1(2) . . . . ?
C6C C7C C7CA C4CA 3.0(2) . . . . ?
N10C C7C C7CA C8C 59.7(3) . . . . ?
C9C C7C C7CA C8C -63.2(4) . . . . ?
C6C C7C C7CA C8C -179.2(2) . . . . ?
C4CA C7CA C8C C8CA 2.0(4) . . . . ?
C7C C7CA C8C C8CA -175.5(2) . . . . ?
C7CA C8C C8CA O1C -179.7(2) . . . . ?
C7CA C8C C8CA C3CA -0.8(4) . . . . ?
C2C O1C C8CA C8C -172.0(3) . . . . ?
C2C O1C C8CA C3CA 9.0(3) . . . . ?
O3C C3CA C8CA C8C -179.2(2) . . . . ?
C4C C3CA C8CA C8C -0.8(4) . . . . ?
O3C C3CA C8CA O1C -0.2(3) . . . . ?
C4C C3CA C8CA O1C 178.2(2) . . . . ?
C7CA C7C N10C P11C 56.3(3) . . . . ?
C9C C7C N10C P11C -176.30(18) . . . . ?
C6C C7C N10C P11C -58.3(3) . . . . ?
C7C N10C P11C O11C 48.9(2) . . . . ?
C7C N10C P11C C12C 172.4(2) . . . . ?
C7C N10C P11C C18C -73.7(2) . . . . ?
O11C P11C C12C C17C -85.3(3) . . . . ?
N10C P11C C12C C17C 153.9(2) . . . . ?
C18C P11C C12C C17C 38.1(3) . . . . ?
O11C P11C C12C C13C 89.0(2) . . . . ?
N10C P11C C12C C13C -31.7(3) . . . . ?
C18C P11C C12C C13C -147.5(2) . . . . ?
C17C C12C C13C C14C 1.5(4) . . . . ?
P11C C12C C13C C14C -172.9(2) . . . . ?
C12C C13C C14C C15C 0.5(5) . . . . ?
C13C C14C C15C C16C -1.2(5) . . . . ?
C14C C15C C16C C17C 0.0(6) . . . . ?
C15C C16C C17C C12C 2.1(6) . . . . ?
C13C C12C C17C C16C -2.8(5) . . . . ?
P11C C12C C17C C16C 171.7(3) . . . . ?
O11C P11C C18C C23C -175.0(2) . . . . ?
N10C P11C C18C C23C -51.7(2) . . . . ?
C12C P11C C18C C23C 58.4(2) . . . . ?
O11C P11C C18C C19C -2.0(2) . . . . ?
N10C P11C C18C C19C 121.3(2) . . . . ?
C12C P11C C18C C19C -128.6(2) . . . . ?
C23C C18C C19C C20C 0.2(4) . . . . ?
P11C C18C C19C C20C -172.9(2) . . . . ?
C18C C19C C20C C21C 1.1(4) . . . . ?
C19C C20C C21C C22C -1.8(4) . . . . ?
C20C C21C C22C C23C 1.0(4) . . . . ?
C21C C22C C23C C18C 0.3(4) . . . . ?
C19C C18C C23C C22C -0.9(4) . . . . ?
P11C C18C C23C C22C 172.1(2) . . . . ?
C8DA O1D C2D O3D 2.2(3) . . . . ?
O1D C2D O3D C3DA -2.7(3) . . . . ?
C2D O3D C3DA C4D -177.3(3) . . . . ?
C2D O3D C3DA C8DA 2.1(3) . . . . ?
O3D C3DA C4D C4DA -179.7(2) . . . . ?
C8DA C3DA C4D C4DA 1.0(4) . . . . ?
C3DA C4D C4DA C7DA 2.9(4) . . . . ?
C3DA C4D C4DA O5D -175.8(2) . . . . ?
C4D C4DA O5D C6D -179.1(2) . . . . ?
C7DA C4DA O5D C6D 2.0(3) . . . . ?
C4DA O5D C6D O6D -174.5(2) . . . . ?
C4DA O5D C6D C7D 3.9(2) . . . . ?
O6D C6D C7D N10D -68.9(3) . . . . ?
O5D C6D C7D N10D 112.8(2) . . . . ?
O6D C6D C7D C7DA 170.7(3) . . . . ?
O5D C6D C7D C7DA -7.6(2) . . . . ?
O6D C6D C7D C9D 50.2(3) . . . . ?
O5D C6D C7D C9D -128.1(2) . . . . ?
C4D C4DA C7DA C8D -5.2(4) . . . . ?
O5D C4DA C7DA C8D 173.6(2) . . . . ?
C4D C4DA C7DA C7D 174.0(2) . . . . ?
O5D C4DA C7DA C7D -7.2(3) . . . . ?
N10D C7D C7DA C4DA -107.5(2) . . . . ?
C9D C7D C7DA C4DA 126.1(2) . . . . ?
C6D C7D C7DA C4DA 8.5(2) . . . . ?
N10D C7D C7DA C8D 71.6(3) . . . . ?
C9D C7D C7DA C8D -54.8(4) . . . . ?
C6D C7D C7DA C8D -172.4(3) . . . . ?
C4DA C7DA C8D C8DA 3.2(4) . . . . ?
C7D C7DA C8D C8DA -175.8(2) . . . . ?
C7DA C8D C8DA C3DA 0.4(4) . . . . ?
C7DA C8D C8DA O1D 178.9(2) . . . . ?
O3D C3DA C8DA C8D 177.9(2) . . . . ?
C4D C3DA C8DA C8D -2.7(4) . . . . ?
O3D C3DA C8DA O1D -0.9(3) . . . . ?
C4D C3DA C8DA O1D 178.6(2) . . . . ?
C2D O1D C8DA C8D -179.5(3) . . . . ?
C2D O1D C8DA C3DA -0.8(3) . . . . ?
C7DA C7D N10D P11D 39.4(3) . . . . ?
C9D C7D N10D P11D 168.36(18) . . . . ?
C6D C7D N10D P11D -72.0(3) . . . . ?
C7D N10D P11D O11D 50.9(2) . . . . ?
C7D N10D P11D C12D 175.2(2) . . . . ?
C7D N10D P11D C18D -73.4(2) . . . . ?
O11D P11D C12D C17D 81.1(3) . . . . ?
N10D P11D C12D C17D -42.1(3) . . . . ?
C18D P11D C12D C17D -156.4(3) . . . . ?
O11D P11D C12D C13D -95.1(2) . . . . ?
N10D P11D C12D C13D 141.7(2) . . . . ?
C18D P11D C12D C13D 27.4(2) . . . . ?
C17D C12D C13D C14D 2.6(4) . . . . ?
P11D C12D C13D C14D 178.8(2) . . . . ?
C12D C13D C14D C15D -0.8(5) . . . . ?
C13D C14D C15D C16D -0.7(6) . . . . ?
C14D C15D C16D C17D 0.4(7) . . . . ?
C13D C12D C17D C16D -2.8(6) . . . . ?
P11D C12D C17D C16D -179.1(4) . . . . ?
C15D C16D C17D C12D 1.4(8) . . . . ?
O11D P11D C18D C23D 3.1(2) . . . . ?
N10D P11D C18D C23D 128.4(2) . . . . ?
C12D P11D C18D C23D -121.5(2) . . . . ?
O11D P11D C18D C19D -175.62(19) . . . . ?
N10D P11D C18D C19D -50.3(2) . . . . ?
C12D P11D C18D C19D 59.8(2) . . . . ?
C23D C18D C19D C20D 0.5(4) . . . . ?
P11D C18D C19D C20D 179.2(2) . . . . ?
C18D C19D C20D C21D -0.4(4) . . . . ?
C19D C20D C21D C22D 0.1(4) . . . . ?
C20D C21D C22D C23D 0.2(4) . . . . ?
C19D C18D C23D C22D -0.2(4) . . . . ?
P11D C18D C23D C22D -178.9(2) . . . . ?
C21D C22D C23D C18D -0.1(4) . . . . ?
